data_7055214
loop_
_publ_author_name
'Li, Yun'
'Wang, Ning'
'Xiong, Yan-Ju'
'Cheng, Qian'
'Fang, Jie-Fang'
'Zhu, Fei-Fei'
'Long, Yi'
'Yue, Shan-Tang'

_publ_section_title
;
 Lanthanide metal--organic frameworks based on the
 4,4&#x2032;-oxybisbenzoic acid ligand: synthesis, structures and physical
 properties
;
_journal_issue 12
_journal_name_full 'New J. Chem.'
_journal_page_first 9872
_journal_paper_doi 10.1039/C5NJ01930C
_journal_volume 39
_journal_year 2015
_chemical_formula_moiety 'C87 H59 Dy4 N O33'
_chemical_formula_sum 'C87 H59 Dy4 N O33'
_chemical_formula_weight 2296.36
_space_group_crystal_system monoclinic
_space_group_IT_number 14
_space_group_name_Hall '-P 2yn'
_space_group_name_H-M_alt 'P 1 21/n 1'
_symmetry_space_group_name_Hall '-P 2yn'
_symmetry_space_group_name_H-M 'P 1 21/n 1'
_atom_sites_solution_hydrogens mixed
_audit_creation_method SHELXL-2014/7
_audit_update_record
;
2015-10-01 deposited with the CCDC.
2015-10-13 downloaded from the CCDC.
;
_cell_angle_alpha 90
_cell_angle_beta 108.092(3)
_cell_angle_gamma 90
_cell_formula_units_Z 4
_cell_length_a 15.970(4)
_cell_length_b 28.166(7)
_cell_length_c 23.583(6)
_cell_measurement_reflns_used 9241
_cell_measurement_temperature 296(2)
_cell_measurement_theta_max 21.05
_cell_measurement_theta_min 2.32
_cell_volume 10083(4)
_computing_cell_refinement 'Bruker SAINT'
_computing_data_collection 'Bruker APEX2'
_computing_data_reduction 'Bruker SAINT'
_computing_molecular_graphics 'Bruker SHELXTL'
_computing_publication_material 'Bruker SHELXTL'
_computing_structure_refinement 'SHELXL-2014/7 (Sheldrick, 2014)'
_computing_structure_solution 'SHELXL-2014/7 (Sheldrick, 2014)'
_diffrn_ambient_temperature 296(2)
_diffrn_measured_fraction_theta_full 1.000
_diffrn_measured_fraction_theta_max 1.000
_diffrn_measurement_device_type 'Bruker APEX-II CCD'
_diffrn_measurement_method '\f and \w scans'
_diffrn_radiation_type MoK\a
_diffrn_radiation_wavelength 0.71073
_diffrn_reflns_av_R_equivalents 0.0954
_diffrn_reflns_av_unetI/netI 0.0780
_diffrn_reflns_laue_measured_fraction_full 1.000
_diffrn_reflns_laue_measured_fraction_max 1.000
_diffrn_reflns_limit_h_max 19
_diffrn_reflns_limit_h_min -19
_diffrn_reflns_limit_k_max 33
_diffrn_reflns_limit_k_min -33
_diffrn_reflns_limit_l_max 28
_diffrn_reflns_limit_l_min -28
_diffrn_reflns_number 97124
_diffrn_reflns_point_group_measured_fraction_full 1.000
_diffrn_reflns_point_group_measured_fraction_max 1.000
_diffrn_reflns_theta_full 25.242
_diffrn_reflns_theta_max 25.250
_diffrn_reflns_theta_min 1.546
_diffrn_source 'fine-focus sealed tube'
_exptl_absorpt_coefficient_mu 3.004
_exptl_absorpt_correction_T_max 0.501
_exptl_absorpt_correction_T_min 0.435
_exptl_absorpt_correction_type multi-scan
_exptl_absorpt_process_details SADABS
_exptl_crystal_colour Colorless
_exptl_crystal_density_diffrn 1.513
_exptl_crystal_density_method 'not measured'
_exptl_crystal_description block
_exptl_crystal_F_000 4464
_exptl_crystal_size_max 0.29
_exptl_crystal_size_mid 0.27
_exptl_crystal_size_min 0.23
_refine_diff_density_max 1.434
_refine_diff_density_min -1.087
_refine_diff_density_rms 0.133
_refine_ls_extinction_method none
_refine_ls_goodness_of_fit_ref 1.090
_refine_ls_hydrogen_treatment constr
_refine_ls_matrix_type full
_refine_ls_number_parameters 1113
_refine_ls_number_reflns 18257
_refine_ls_number_restraints 5
_refine_ls_restrained_S_all 1.091
_refine_ls_R_factor_all 0.0686
_refine_ls_R_factor_gt 0.0476
_refine_ls_shift/su_max 0.016
_refine_ls_shift/su_mean 0.000
_refine_ls_structure_factor_coef Fsqd
_refine_ls_weighting_details 'w=1/[\s^2^(Fo^2^)+(0.0001P)^2^+15.9007P] where P=(Fo^2^+2Fc^2^)/3'
_refine_ls_weighting_scheme calc
_refine_ls_wR_factor_gt 0.1017
_refine_ls_wR_factor_ref 0.1089
_reflns_Friedel_coverage 0.000
_reflns_number_gt 13141
_reflns_number_total 18265
_reflns_threshold_expression 'I > 2\s(I)'
_cod_data_source_file c5nj01930c2.cif
_cod_data_source_block 8
_cod_database_code 7055214
_audit_block_doi 10.5517/cc1j7h7h
_shelx_shelxl_version_number 2014/7
_shelx_space_group_comment
;
The symmetry employed for this shelxl refinement is uniquely defined
by the following loop, which should always be used as a source of
symmetry information in preference to the above space-group names.
They are only intended as comments.
;
_platon_squeeze_void_probe_radius 1.20

loop_
_space_group_symop_operation_xyz
'x, y, z'
'-x+1/2, y+1/2, -z+1/2'
'-x, -y, -z'
'x-1/2, -y-1/2, z-1/2'

loop_
_atom_site_label
_atom_site_type_symbol
_atom_site_fract_x
_atom_site_fract_y
_atom_site_fract_z
_atom_site_U_iso_or_equiv
_atom_site_adp_type
_atom_site_occupancy
_atom_site_site_symmetry_order
_atom_site_calc_flag
_atom_site_refinement_flags_posn
_atom_site_refinement_flags_adp
C1 C 0.3318(5) 0.0310(3) 0.7690(3) 0.0441(18) Uani 1 1 d . .
C2 C 0.3692(5) -0.0073(2) 0.7399(3) 0.0438(18) Uani 1 1 d . .
C3 C 0.3804(6) -0.0533(3) 0.7631(4) 0.069(3) Uani 1 1 d . .
H3 H 0.3688 -0.0598 0.7986 0.083 Uiso 1 1 calc R U
C4 C 0.3891(5) 0.0010(3) 0.6893(4) 0.055(2) Uani 1 1 d . .
H4 H 0.3846 0.0318 0.6746 0.066 Uiso 1 1 calc R U
C5 C 0.4084(7) -0.0889(3) 0.7338(4) 0.075(3) Uani 1 1 d . .
H5 H 0.4181 -0.1193 0.7500 0.090 Uiso 1 1 calc R U
C6 C 0.4158(5) -0.0345(2) 0.6585(4) 0.055(2) Uani 1 1 d . .
H6 H 0.4292 -0.0279 0.6236 0.066 Uiso 1 1 calc R U
C7 C 0.4221(5) -0.0793(3) 0.6804(4) 0.053(2) Uani 1 1 d . .
C8 C 0.4366(6) -0.1619(3) 0.6585(4) 0.054(2) Uani 1 1 d . .
C9 C 0.3547(6) -0.1800(3) 0.6518(5) 0.076(3) Uani 1 1 d . .
H9 H 0.3052 -0.1607 0.6396 0.091 Uiso 1 1 calc R U
C10 C 0.5091(5) -0.1908(3) 0.6749(3) 0.055(2) Uani 1 1 d . .
H10 H 0.5646 -0.1785 0.6786 0.066 Uiso 1 1 calc R U
C11 C 0.3468(5) -0.2270(3) 0.6633(4) 0.063(2) Uani 1 1 d . .
H11 H 0.2912 -0.2395 0.6586 0.076 Uiso 1 1 calc R U
C12 C 0.4993(5) -0.2379(3) 0.6860(3) 0.054(2) Uani 1 1 d . .
H12 H 0.5484 -0.2577 0.6967 0.065 Uiso 1 1 calc R U
C13 C 0.4188(4) -0.2561(2) 0.6815(3) 0.0379(16) Uani 1 1 d . .
C14 C 0.4088(5) -0.3066(2) 0.6986(3) 0.0404(17) Uani 1 1 d . .
C15 C 0.2961(5) 0.2063(2) 0.7388(3) 0.0402(17) Uani 1 1 d . .
C16 C 0.2295(5) 0.2430(3) 0.7107(3) 0.0483(19) Uani 1 1 d . .
C17 C 0.2560(6) 0.2901(3) 0.7148(4) 0.065(2) Uani 1 1 d . .
H17 H 0.3145 0.2979 0.7342 0.078 Uiso 1 1 calc R U
C18 C 0.1429(5) 0.2311(3) 0.6806(3) 0.058(2) Uani 1 1 d . .
H18 H 0.1254 0.1995 0.6778 0.070 Uiso 1 1 calc R U
C19 C 0.1948(8) 0.3259(3) 0.6896(4) 0.080(3) Uani 1 1 d . .
H19 H 0.2111 0.3577 0.6923 0.096 Uiso 1 1 calc R U
C20 C 0.0828(6) 0.2660(4) 0.6550(4) 0.083(3) Uani 1 1 d . .
H20 H 0.0249 0.2581 0.6341 0.100 Uiso 1 1 calc R U
C21 C 0.1089(8) 0.3119(4) 0.6604(4) 0.089(4) Uani 1 1 d . .
C22 C 0.0075(6) 0.3550(3) 0.5809(4) 0.073(3) Uani 1 1 d . .
C23 C -0.0605(6) 0.3876(3) 0.5682(3) 0.064(2) Uani 1 1 d . .
H23 H -0.0735 0.4041 0.5986 0.077 Uiso 1 1 calc R U
C24 C 0.0315(6) 0.3334(4) 0.5353(4) 0.089(4) Uani 1 1 d . .
H24 H 0.0793 0.3128 0.5442 0.107 Uiso 1 1 calc R U
C25 C -0.1081(5) 0.3951(3) 0.5100(3) 0.057(2) Uani 1 1 d . .
H25 H -0.1560 0.4156 0.5009 0.068 Uiso 1 1 calc R U
C26 C -0.0162(6) 0.3427(3) 0.4768(4) 0.070(3) Uani 1 1 d . .
H26 H -0.0002 0.3284 0.4462 0.084 Uiso 1 1 calc R U
C27 C -0.0861(4) 0.3725(3) 0.4636(3) 0.0443(18) Uani 1 1 d . .
C28 C -0.1457(5) 0.3796(3) 0.4017(3) 0.0437(18) Uani 1 1 d . .
C29 C 0.4135(5) 0.1167(3) 0.6357(3) 0.0416(18) Uani 1 1 d . .
C30 C 0.3264(5) 0.1061(3) 0.5909(3) 0.0424(18) Uani 1 1 d . .
C31 C 0.2505(5) 0.1219(3) 0.6006(4) 0.061(2) Uani 1 1 d . .
H31 H 0.2543 0.1382 0.6356 0.074 Uiso 1 1 calc R U
C32 C 0.3194(5) 0.0814(3) 0.5395(4) 0.061(2) Uani 1 1 d . .
H32 H 0.3701 0.0704 0.5325 0.074 Uiso 1 1 calc R U
C33 C 0.1679(5) 0.1140(3) 0.5589(4) 0.064(2) Uani 1 1 d . .
H33 H 0.1172 0.1252 0.5657 0.077 Uiso 1 1 calc R U
C34 C 0.2379(5) 0.0726(3) 0.4977(4) 0.069(3) Uani 1 1 d . .
H34 H 0.2345 0.0556 0.4633 0.083 Uiso 1 1 calc R U
C35 C 0.1626(5) 0.0891(3) 0.5073(4) 0.061(2) Uani 1 1 d . .
C36 C 0.0486(5) 0.0448(4) 0.4364(4) 0.069(3) Uani 1 1 d . .
C37 C -0.0207(7) 0.0514(4) 0.3841(5) 0.126(5) Uani 1 1 d . .
H37 H -0.0398 0.0817 0.3707 0.152 Uiso 1 1 calc R U
C38 C 0.0797(5) 0.0011(3) 0.4548(4) 0.067(3) Uani 1 1 d . .
H38 H 0.1262 -0.0030 0.4898 0.081 Uiso 1 1 calc R U
C39 C -0.0605(6) 0.0118(4) 0.3525(5) 0.110(4) Uani 1 1 d . .
H39 H -0.1089 0.0158 0.3186 0.132 Uiso 1 1 calc R U
C40 C 0.0400(5) -0.0384(3) 0.4197(4) 0.061(2) Uani 1 1 d . .
H40 H 0.0625 -0.0685 0.4312 0.073 Uiso 1 1 calc R U
C41 C -0.0303(4) -0.0334(3) 0.3697(3) 0.0469(19) Uani 1 1 d . .
C42 C -0.0705(6) -0.0743(3) 0.3324(4) 0.057(2) Uani 1 1 d . .
C43 C 0.7723(5) 0.2198(2) 0.6841(3) 0.0402(17) Uani 1 1 d . .
C44 C 0.7576(4) 0.2711(2) 0.6679(3) 0.0380(16) Uani 1 1 d . .
C45 C 0.6727(4) 0.2879(2) 0.6393(3) 0.0433(18) Uani 1 1 d . .
H45 H 0.6254 0.2669 0.6305 0.052 Uiso 1 1 calc R U
C46 C 0.8267(4) 0.3027(3) 0.6787(3) 0.0480(19) Uani 1 1 d . .
H46 H 0.8841 0.2918 0.6953 0.058 Uiso 1 1 calc R U
C47 C 0.6577(5) 0.3348(2) 0.6238(3) 0.0469(19) Uani 1 1 d . .
H47 H 0.6008 0.3453 0.6041 0.056 Uiso 1 1 calc R U
C48 C 0.8122(5) 0.3501(3) 0.6652(3) 0.051(2) Uani 1 1 d . .
H48 H 0.8594 0.3711 0.6747 0.061 Uiso 1 1 calc R U
C49 C 0.7277(5) 0.3669(3) 0.6375(3) 0.0482(19) Uani 1 1 d . .
C50 C 0.7633(5) 0.4494(2) 0.6383(4) 0.0474(19) Uani 1 1 d . .
C51 C 0.7757(5) 0.4786(3) 0.5954(4) 0.055(2) Uani 1 1 d . .
H51 H 0.7485 0.4720 0.5552 0.065 Uiso 1 1 calc R U
C52 C 0.7981(6) 0.4598(3) 0.6974(4) 0.068(3) Uani 1 1 d . .
H52 H 0.7864 0.4405 0.7260 0.082 Uiso 1 1 calc R U
C53 C 0.8294(5) 0.5181(3) 0.6123(3) 0.053(2) Uani 1 1 d . .
H53 H 0.8397 0.5374 0.5831 0.063 Uiso 1 1 calc R U
C54 C 0.8512(5) 0.4995(3) 0.7144(4) 0.060(2) Uani 1 1 d . .
H54 H 0.8761 0.5064 0.7547 0.072 Uiso 1 1 calc R U
C55 C 0.8678(4) 0.5293(2) 0.6719(3) 0.0394(17) Uani 1 1 d . .
C56 C 0.9288(4) 0.5709(2) 0.6889(3) 0.0367(16) Uani 1 1 d . .
C57 C 0.7396(5) 0.0578(3) 0.6633(3) 0.0467(19) Uani 1 1 d . .
C58 C 0.7285(4) 0.0058(3) 0.6541(3) 0.0395(17) Uani 1 1 d . .
C59 C 0.6447(5) -0.0134(3) 0.6365(3) 0.0474(19) Uani 1 1 d . .
H59 H 0.5958 0.0061 0.6307 0.057 Uiso 1 1 calc R U
C60 C 0.8011(4) -0.0239(3) 0.6636(3) 0.0447(18) Uani 1 1 d . .
H60 H 0.8574 -0.0109 0.6747 0.054 Uiso 1 1 calc R U
C61 C 0.6343(5) -0.0614(2) 0.6277(3) 0.050(2) Uani 1 1 d . .
H61 H 0.5779 -0.0742 0.6147 0.060 Uiso 1 1 calc R U
C62 C 0.7909(5) -0.0720(3) 0.6569(3) 0.051(2) Uani 1 1 d . .
H62 H 0.8398 -0.0918 0.6649 0.062 Uiso 1 1 calc R U
C63 C 0.7060(5) -0.0908(2) 0.6378(3) 0.050(2) Uani 1 1 d . .
C64 C 0.7526(5) -0.1731(3) 0.6405(5) 0.063(2) Uani 1 1 d . .
C65 C 0.7810(6) -0.1873(3) 0.6978(5) 0.081(3) Uani 1 1 d . .
H65 H 0.7641 -0.1714 0.7270 0.097 Uiso 1 1 calc R U
C66 C 0.7811(7) -0.1932(4) 0.5982(4) 0.097(4) Uani 1 1 d . .
H66 H 0.7636 -0.1813 0.5595 0.116 Uiso 1 1 calc R U
C67 C 0.8368(6) -0.2271(3) 0.7121(4) 0.067(3) Uani 1 1 d . .
H67 H 0.8559 -0.2380 0.7513 0.081 Uiso 1 1 calc R U
C68 C 0.8368(7) -0.2318(3) 0.6133(4) 0.090(3) Uani 1 1 d . .
H68 H 0.8568 -0.2459 0.5842 0.108 Uiso 1 1 calc R U
C69 C 0.8635(5) -0.2499(2) 0.6699(3) 0.0456(19) Uani 1 1 d . .
C70 C 0.9232(4) -0.2915(2) 0.6855(3) 0.0367(16) Uani 1 1 d . .
C71 C 0.7962(5) 0.1296(2) 0.8085(3) 0.0450(18) Uani 1 1 d . .
C72 C 0.8346(5) 0.1242(3) 0.8752(4) 0.053(2) Uani 1 1 d . .
C73 C 0.7810(6) 0.1326(3) 0.9123(4) 0.068(3) Uani 1 1 d . .
H73 H 0.7224 0.1415 0.8958 0.082 Uiso 1 1 calc R U
C74 C 0.9195(7) 0.1101(4) 0.9008(5) 0.097(4) Uani 1 1 d . .
H74 H 0.9554 0.1039 0.8772 0.117 Uiso 1 1 calc R U
C75 C 0.9531(8) 0.1048(4) 0.9642(6) 0.109(4) Uani 1 1 d . .
H75 H 1.0105 0.0942 0.9815 0.131 Uiso 1 1 calc R U
C76 C 0.8183(8) 0.1271(3) 0.9747(4) 0.087(3) Uani 1 1 d . .
H76 H 0.7839 0.1320 0.9995 0.105 Uiso 1 1 calc R U
C77 C 0.9041(9) 0.1148(4) 0.9983(5) 0.085(3) Uani 1 1 d . .
C78 C 0.9475(8) 0.0707(3) 1.0906(4) 0.096(4) Uani 1 1 d . .
C79 C 0.8867(7) 0.0350(3) 1.0706(4) 0.092(4) Uani 1 1 d . .
H79 H 0.8434 0.0374 1.0337 0.111 Uiso 1 1 calc R U
C80 C 1.0106(8) 0.0677(4) 1.1449(5) 0.139(6) Uani 1 1 d . .
H80 H 1.0483 0.0931 1.1595 0.167 Uiso 1 1 calc R U
C81 C 1.0179(6) 0.0269(4) 1.1777(4) 0.096(4) Uani 1 1 d . .
H81 H 1.0646 0.0234 1.2127 0.115 Uiso 1 1 calc R U
C82 C 0.8912(6) -0.0041(3) 1.1061(4) 0.082(3) Uani 1 1 d . .
H82 H 0.8490 -0.0279 1.0938 0.099 Uiso 1 1 calc R U
C83 C 0.9570(5) -0.0087(3) 1.1593(4) 0.052(2) Uani 1 1 d . .
C84 C 0.9603(5) -0.0505(3) 1.1986(3) 0.0437(18) Uani 1 1 d . .
C85 C 0.4564(7) 0.2263(4) 0.6283(6) 0.101(4) Uani 1 1 d . .
H85 H 0.4424 0.2297 0.6635 0.121 Uiso 1 1 calc R U
C86 C 0.4141(12) 0.2357(8) 0.5270(8) 0.251(12) Uani 1 1 d . .
H86A H 0.4558 0.2575 0.5195 0.301 Uiso 1 1 calc R U
H86B H 0.3581 0.2395 0.4968 0.301 Uiso 1 1 calc R U
H86C H 0.4346 0.2038 0.5261 0.301 Uiso 1 1 calc R U
C87 C 0.3260(14) 0.2674(7) 0.5781(9) 0.252(10) Uiso 1 1 d . .
H87A H 0.3162 0.2700 0.6161 0.302 Uiso 1 1 calc R U
H87B H 0.2795 0.2490 0.5515 0.302 Uiso 1 1 calc R U
H87C H 0.3270 0.2985 0.5617 0.302 Uiso 1 1 calc R U
Dy1 Dy 0.22134(2) 0.10491(2) 0.79003(2) 0.03409(9) Uani 1 1 d . .
Dy2 Dy 0.44000(2) 0.14055(2) 0.78160(2) 0.03018(9) Uani 1 1 d . .
Dy3 Dy 0.60670(2) 0.14227(2) 0.69583(2) 0.03309(9) Uani 1 1 d . .
Dy4 Dy 0.91402(2) 0.13029(2) 0.70754(2) 0.04210(10) Uani 1 1 d . .
N1 N 0.4045(6) 0.2455(4) 0.5852(6) 0.146(5) Uani 1 1 d . .
O1 O 0.2826(3) 0.02235(17) 0.7996(2) 0.0557(14) Uani 1 1 d . .
O2 O 0.3474(3) 0.07418(15) 0.7581(2) 0.0431(12) Uani 1 1 d . .
O3 O 0.4481(4) -0.11438(18) 0.6473(3) 0.0736(19) Uani 1 1 d . .
O4 O 0.4767(3) -0.32833(17) 0.7270(2) 0.0580(15) Uani 1 1 d . .
O5 O 0.3322(3) -0.32440(17) 0.6852(2) 0.0497(13) Uani 1 1 d . .
O6 O 0.2749(3) 0.16224(16) 0.7378(2) 0.0408(11) Uani 1 1 d . .
O7 O 0.3751(3) 0.21765(17) 0.7610(2) 0.0540(14) Uani 1 1 d . .
O8 O 0.0504(6) 0.3494(3) 0.6400(3) 0.131(4) Uani 1 1 d . .
O9 O -0.1278(3) 0.36181(16) 0.3570(2) 0.0411(12) Uani 1 1 d . .
O10 O -0.2146(3) 0.40427(18) 0.3935(2) 0.0541(14) Uani 1 1 d . .
O11 O 0.4154(3) 0.14127(16) 0.6811(2) 0.0467(13) Uani 1 1 d . .
O12 O 0.4832(3) 0.10283(18) 0.6264(2) 0.0510(13) Uani 1 1 d . .
O13 O 0.0796(4) 0.0864(2) 0.4669(3) 0.091(2) Uani 1 1 d . .
O14 O -0.0240(4) -0.1103(2) 0.3340(2) 0.0605(15) Uani 1 1 d . .
O15 O -0.1492(3) -0.0715(2) 0.3002(2) 0.0711(18) Uani 1 1 d . .
O16 O 0.7061(3) 0.19470(16) 0.6807(2) 0.0509(13) Uani 1 1 d . .
O17 O 0.8502(3) 0.20454(18) 0.6997(3) 0.0618(15) Uani 1 1 d . .
O18 O 0.7055(4) 0.41215(18) 0.6174(3) 0.0705(17) Uani 1 1 d . .
O19 O 0.9480(3) 0.58809(15) 0.7416(2) 0.0383(11) Uani 1 1 d . .
O20 O 0.9615(3) 0.58662(17) 0.6515(2) 0.0493(13) Uani 1 1 d . .
O21 O 0.6768(3) 0.07979(19) 0.6732(3) 0.0704(18) Uani 1 1 d . .
O22 O 0.8085(3) 0.07741(19) 0.6602(2) 0.0606(15) Uani 1 1 d . .
O23 O 0.6877(4) -0.13777(17) 0.6238(3) 0.080(2) Uani 1 1 d . .
O24 O 0.9431(3) -0.30902(15) 0.73763(19) 0.0371(11) Uani 1 1 d . .
O25 O 0.9574(3) -0.30715(17) 0.6484(2) 0.0504(13) Uani 1 1 d . .
O26 O 0.8482(4) 0.1269(2) 0.7795(2) 0.0628(15) Uani 1 1 d . .
O27 O 0.7160(3) 0.13739(17) 0.7883(2) 0.0484(13) Uani 1 1 d . .
O28 O 0.9443(6) 0.1133(2) 1.0587(3) 0.136(4) Uani 1 1 d . .
O29 O 0.8919(3) -0.07536(18) 1.1868(2) 0.0570(14) Uani 1 1 d . .
O30 O 1.0284(3) -0.05915(17) 1.2407(2) 0.0524(13) Uani 1 1 d . .
O31 O 0.5213(3) 0.2042(2) 0.6334(3) 0.0639(16) Uani 1 1 d . .
O32 O 0.6159(9) 0.1383(4) 0.5868(6) 0.229(6) Uiso 1 1 d D .
H32A H 0.5837 0.1137 0.5768 0.275 Uiso 1 1 d DR U
H32B H 0.5826 0.1625 0.5773 0.275 Uiso 1 1 d DR U
O33 O 0.8823(5) 0.1599(3) 0.6063(4) 0.130(3) Uiso 1 1 d . .
H33A H 0.8679 0.1546 0.5690 0.156 Uiso 1 1 d R U
H33B H 0.8665 0.1881 0.6109 0.156 Uiso 1 1 d R U

loop_
_atom_site_aniso_label
_atom_site_aniso_U_11
_atom_site_aniso_U_22
_atom_site_aniso_U_33
_atom_site_aniso_U_23
_atom_site_aniso_U_13
_atom_site_aniso_U_12
C1 0.045(4) 0.030(4) 0.052(5) -0.007(4) 0.008(4) -0.001(3)
C2 0.050(4) 0.024(4) 0.059(5) 0.003(4) 0.018(4) -0.005(3)
C3 0.114(8) 0.030(5) 0.080(6) 0.008(4) 0.054(6) 0.002(5)
C4 0.084(6) 0.023(4) 0.066(5) 0.010(4) 0.036(5) 0.005(4)
C5 0.140(9) 0.028(5) 0.081(7) 0.008(4) 0.069(7) 0.021(5)
C6 0.090(6) 0.018(4) 0.073(6) 0.004(4) 0.048(5) 0.005(4)
C7 0.078(6) 0.028(4) 0.066(5) -0.007(4) 0.041(5) 0.003(4)
C8 0.082(6) 0.022(4) 0.079(6) -0.005(4) 0.053(5) 0.001(4)
C9 0.059(6) 0.036(5) 0.145(9) 0.020(5) 0.052(6) 0.021(4)
C10 0.058(5) 0.036(5) 0.074(6) 0.005(4) 0.024(4) -0.007(4)
C11 0.058(5) 0.040(5) 0.099(7) 0.013(5) 0.037(5) 0.006(4)
C12 0.047(5) 0.032(5) 0.077(6) 0.019(4) 0.012(4) 0.006(4)
C13 0.036(4) 0.028(4) 0.050(4) 0.000(3) 0.015(3) 0.000(3)
C14 0.050(5) 0.027(4) 0.048(4) -0.007(3) 0.021(4) -0.008(3)
C15 0.057(5) 0.022(4) 0.045(4) 0.005(3) 0.022(4) 0.014(3)
C16 0.057(5) 0.041(5) 0.044(4) 0.006(4) 0.012(4) 0.017(4)
C17 0.081(6) 0.036(5) 0.078(6) 0.009(4) 0.024(5) 0.019(4)
C18 0.056(5) 0.058(6) 0.048(5) -0.002(4) -0.002(4) 0.020(4)
C19 0.130(9) 0.040(6) 0.070(6) 0.013(5) 0.031(6) 0.036(6)
C20 0.075(6) 0.093(8) 0.055(6) -0.014(6) -0.020(5) 0.053(6)
C21 0.130(10) 0.082(8) 0.035(5) 0.008(5) -0.003(5) 0.069(8)
C22 0.092(7) 0.070(7) 0.041(5) 0.003(4) -0.002(5) 0.046(5)
C23 0.088(6) 0.062(6) 0.044(5) 0.008(4) 0.020(4) 0.038(5)
C24 0.094(7) 0.111(9) 0.050(6) 0.000(5) 0.004(5) 0.075(7)
C25 0.055(5) 0.068(6) 0.044(5) 0.009(4) 0.012(4) 0.021(4)
C26 0.083(6) 0.079(7) 0.045(5) -0.001(5) 0.015(4) 0.047(5)
C27 0.037(4) 0.057(5) 0.036(4) 0.005(4) 0.008(3) 0.010(4)
C28 0.057(5) 0.030(4) 0.048(5) 0.003(3) 0.021(4) -0.003(4)
C29 0.045(4) 0.034(4) 0.036(4) 0.004(3) -0.001(3) -0.023(3)
C30 0.046(4) 0.040(5) 0.037(4) -0.007(3) 0.008(3) -0.011(3)
C31 0.063(6) 0.063(6) 0.048(5) -0.015(4) 0.003(4) 0.004(4)
C32 0.043(5) 0.077(6) 0.063(5) -0.018(5) 0.015(4) -0.014(4)
C33 0.039(5) 0.077(7) 0.069(6) -0.019(5) 0.007(4) -0.002(4)
C34 0.053(5) 0.094(7) 0.056(5) -0.027(5) 0.011(4) -0.016(5)
C35 0.057(5) 0.056(6) 0.058(5) -0.016(4) -0.002(4) -0.015(4)
C36 0.046(5) 0.082(7) 0.066(6) -0.030(5) -0.003(4) -0.010(5)
C37 0.095(8) 0.071(8) 0.139(10) -0.042(7) -0.072(7) 0.030(6)
C38 0.054(5) 0.073(7) 0.055(5) -0.006(5) -0.011(4) -0.013(5)
C39 0.068(7) 0.087(8) 0.125(9) -0.050(7) -0.040(6) 0.019(6)
C40 0.050(5) 0.061(6) 0.064(6) -0.001(5) 0.008(4) -0.011(4)
C41 0.030(4) 0.052(5) 0.054(5) -0.018(4) 0.006(3) -0.002(4)
C42 0.055(5) 0.068(6) 0.057(5) -0.022(5) 0.031(4) -0.022(5)
C43 0.050(5) 0.029(4) 0.043(4) 0.000(3) 0.017(4) 0.003(4)
C44 0.038(4) 0.025(4) 0.051(4) 0.005(3) 0.014(3) -0.002(3)
C45 0.036(4) 0.035(4) 0.056(5) -0.007(4) 0.010(3) -0.010(3)
C46 0.032(4) 0.041(5) 0.071(5) 0.004(4) 0.015(4) -0.007(3)
C47 0.039(4) 0.025(4) 0.068(5) -0.001(4) 0.004(4) 0.002(3)
C48 0.041(4) 0.041(5) 0.067(5) 0.004(4) 0.010(4) -0.022(4)
C49 0.059(5) 0.028(4) 0.052(5) 0.003(4) 0.011(4) -0.008(4)
C50 0.041(4) 0.018(4) 0.074(6) -0.003(4) 0.005(4) -0.009(3)
C51 0.065(5) 0.030(5) 0.059(5) -0.005(4) 0.005(4) -0.011(4)
C52 0.094(7) 0.040(5) 0.067(6) 0.008(4) 0.018(5) -0.035(5)
C53 0.069(5) 0.042(5) 0.046(5) 0.005(4) 0.016(4) -0.011(4)
C54 0.075(6) 0.048(5) 0.059(5) -0.005(4) 0.023(5) -0.016(4)
C55 0.039(4) 0.024(4) 0.056(5) -0.006(3) 0.017(4) -0.005(3)
C56 0.037(4) 0.036(4) 0.035(4) 0.006(3) 0.008(3) -0.002(3)
C57 0.030(4) 0.047(5) 0.055(5) -0.021(4) 0.002(3) -0.002(4)
C58 0.040(4) 0.041(5) 0.036(4) -0.008(3) 0.009(3) 0.006(3)
C59 0.043(4) 0.034(5) 0.063(5) 0.003(4) 0.013(4) 0.012(3)
C60 0.033(4) 0.051(5) 0.044(4) 0.002(4) 0.004(3) 0.006(3)
C61 0.038(4) 0.029(4) 0.075(6) 0.003(4) 0.005(4) 0.001(3)
C62 0.045(5) 0.032(5) 0.074(6) 0.008(4) 0.013(4) 0.010(4)
C63 0.057(5) 0.021(4) 0.070(5) 0.011(4) 0.016(4) 0.010(4)
C64 0.056(5) 0.029(5) 0.092(7) 0.019(5) 0.006(5) 0.011(4)
C65 0.100(8) 0.059(7) 0.097(8) 0.013(6) 0.049(6) 0.037(6)
C66 0.124(9) 0.082(8) 0.061(6) 0.011(6) -0.004(6) 0.055(7)
C67 0.096(7) 0.049(6) 0.068(6) 0.019(5) 0.042(5) 0.032(5)
C68 0.127(9) 0.076(7) 0.055(6) 0.013(5) 0.013(6) 0.062(7)
C69 0.051(5) 0.030(4) 0.048(5) 0.004(4) 0.006(4) 0.011(3)
C70 0.031(4) 0.039(4) 0.042(4) 0.001(3) 0.014(3) -0.003(3)
C71 0.052(5) 0.025(4) 0.055(5) 0.005(3) 0.012(4) 0.006(3)
C72 0.048(5) 0.054(5) 0.051(5) 0.012(4) 0.006(4) -0.001(4)
C73 0.071(6) 0.070(7) 0.046(5) 0.013(5) -0.006(4) 0.000(5)
C74 0.078(7) 0.116(10) 0.078(7) 0.020(7) -0.006(6) 0.028(7)
C75 0.076(8) 0.118(11) 0.091(9) 0.018(8) -0.036(7) 0.024(7)
C76 0.133(10) 0.075(7) 0.049(6) -0.002(5) 0.021(6) -0.019(7)
C77 0.105(9) 0.060(7) 0.060(7) 0.010(5) -0.017(6) -0.012(6)
C78 0.136(9) 0.057(6) 0.061(6) 0.029(5) -0.019(6) -0.041(6)
C79 0.114(8) 0.062(7) 0.061(6) 0.025(5) -0.031(6) -0.033(6)
C80 0.141(10) 0.100(9) 0.105(9) 0.061(7) -0.064(8) -0.080(8)
C81 0.067(6) 0.094(8) 0.094(7) 0.052(6) -0.023(5) -0.044(6)
C82 0.086(7) 0.064(7) 0.068(6) 0.008(5) -0.019(5) -0.035(5)
C83 0.045(4) 0.040(5) 0.068(5) 0.012(4) 0.010(4) -0.013(4)
C84 0.036(4) 0.036(4) 0.062(5) 0.002(4) 0.019(4) 0.002(3)
C85 0.086(8) 0.075(8) 0.133(10) 0.068(7) 0.021(7) 0.019(6)
C86 0.187(19) 0.42(4) 0.155(17) 0.09(2) 0.063(15) 0.10(2)
Dy1 0.02812(17) 0.02523(19) 0.0454(2) -0.00388(14) 0.00627(14) -0.00206(13)
Dy2 0.02851(16) 0.02293(18) 0.03710(18) -0.00135(14) 0.00724(13) -0.00075(13)
Dy3 0.03076(17) 0.02525(18) 0.04112(19) -0.00163(14) 0.00804(14) -0.00102(13)
Dy4 0.03457(19) 0.0310(2) 0.0555(2) 0.00065(16) 0.00631(16) -0.00036(14)
N1 0.084(7) 0.193(12) 0.177(11) 0.132(10) 0.063(7) 0.073(7)
O1 0.067(4) 0.032(3) 0.081(4) 0.003(3) 0.041(3) 0.003(3)
O2 0.036(3) 0.020(3) 0.070(3) -0.012(2) 0.013(2) -0.007(2)
O3 0.126(5) 0.025(3) 0.099(5) -0.004(3) 0.078(4) -0.006(3)
O4 0.041(3) 0.034(3) 0.086(4) 0.019(3) 0.001(3) 0.001(2)
O5 0.038(3) 0.038(3) 0.075(4) 0.008(3) 0.021(3) -0.006(2)
O6 0.051(3) 0.025(3) 0.045(3) 0.001(2) 0.012(2) 0.003(2)
O7 0.039(3) 0.029(3) 0.085(4) -0.001(3) 0.005(3) 0.006(2)
O8 0.195(8) 0.132(7) 0.040(4) -0.001(4) -0.004(4) 0.130(6)
O9 0.037(3) 0.042(3) 0.047(3) 0.004(2) 0.017(2) -0.003(2)
O10 0.043(3) 0.059(4) 0.052(3) 0.002(3) 0.004(2) 0.019(3)
O11 0.058(3) 0.038(3) 0.037(3) -0.009(2) 0.004(2) -0.011(2)
O12 0.043(3) 0.054(4) 0.050(3) -0.002(3) 0.005(2) -0.012(3)
O13 0.055(4) 0.078(5) 0.108(5) -0.041(4) -0.023(3) -0.001(3)
O14 0.053(3) 0.064(4) 0.071(4) -0.014(3) 0.028(3) -0.019(3)
O15 0.039(3) 0.101(5) 0.062(4) -0.030(3) 0.001(3) -0.018(3)
O16 0.052(3) 0.028(3) 0.076(4) 0.013(3) 0.026(3) -0.005(2)
O17 0.037(3) 0.046(3) 0.098(4) 0.010(3) 0.015(3) 0.009(3)
O18 0.071(4) 0.031(3) 0.088(4) 0.014(3) -0.008(3) -0.019(3)
O19 0.042(3) 0.022(3) 0.052(3) -0.005(2) 0.016(2) -0.001(2)
O20 0.050(3) 0.044(3) 0.052(3) -0.001(3) 0.012(3) -0.015(2)
O21 0.047(3) 0.045(3) 0.112(5) -0.041(3) 0.014(3) 0.005(3)
O22 0.042(3) 0.054(4) 0.085(4) -0.016(3) 0.020(3) 0.000(3)
O23 0.051(3) 0.022(3) 0.148(6) 0.013(3) 0.001(4) 0.010(2)
O24 0.043(3) 0.027(3) 0.040(3) 0.010(2) 0.011(2) 0.007(2)
O25 0.059(3) 0.048(3) 0.041(3) 0.001(2) 0.012(3) 0.020(3)
O26 0.057(4) 0.075(4) 0.055(3) 0.009(3) 0.015(3) 0.013(3)
O27 0.050(3) 0.049(3) 0.041(3) 0.005(2) 0.007(2) -0.010(3)
O28 0.216(9) 0.076(5) 0.052(4) 0.033(4) -0.050(5) -0.070(5)
O29 0.047(3) 0.048(3) 0.077(4) 0.011(3) 0.019(3) -0.012(3)
O30 0.039(3) 0.042(3) 0.072(4) 0.015(3) 0.010(3) 0.006(2)
O31 0.047(3) 0.051(4) 0.088(4) 0.027(3) 0.013(3) 0.003(3)

loop_
_atom_type_symbol
_atom_type_description
_atom_type_scat_dispersion_real
_atom_type_scat_dispersion_imag
_atom_type_scat_source
C C 0.0033 0.0016 'International Tables Vol C Tables 4.2.6.8 and 6.1.1.4'
H H 0.0000 0.0000 'International Tables Vol C Tables 4.2.6.8 and 6.1.1.4'
N N 0.0061 0.0033 'International Tables Vol C Tables 4.2.6.8 and 6.1.1.4'
O O 0.0106 0.0060 'International Tables Vol C Tables 4.2.6.8 and 6.1.1.4'
Dy Dy -0.1892 4.4098 'International Tables Vol C Tables 4.2.6.8 and 6.1.1.4'

loop_
_geom_angle_atom_site_label_1
_geom_angle_atom_site_label_2
_geom_angle_atom_site_label_3
_geom_angle
_geom_angle_site_symmetry_1
_geom_angle_site_symmetry_3
O1 C1 O2 119.8(7) . .
O1 C1 C2 122.5(7) . .
O2 C1 C2 117.5(7) . .
C4 C2 C3 118.2(7) . .
C4 C2 C1 121.1(7) . .
C3 C2 C1 120.6(7) . .
C5 C3 C2 120.2(8) . .
C2 C4 C6 122.6(7) . .
C7 C5 C3 119.4(8) . .
C7 C6 C4 118.1(7) . .
C6 C7 C5 121.4(7) . .
C6 C7 O3 116.3(7) . .
C5 C7 O3 122.2(7) . .
C10 C8 C9 120.3(7) . .
C10 C8 O3 118.5(7) . .
C9 C8 O3 121.2(7) . .
C11 C9 C8 119.0(8) . .
C8 C10 C12 119.6(7) . .
C9 C11 C13 121.5(8) . .
C13 C12 C10 120.8(7) . .
C12 C13 C11 118.8(7) . .
C12 C13 C14 120.9(6) . .
C11 C13 C14 120.2(6) . .
O4 C14 O5 123.6(7) . .
O4 C14 C13 117.6(6) . .
O5 C14 C13 118.8(6) . .
O7 C15 O6 118.8(6) . .
O7 C15 C16 120.0(7) . .
O6 C15 C16 121.1(7) . .
C17 C16 C18 120.2(7) . .
C17 C16 C15 118.3(7) . .
C18 C16 C15 121.5(7) . .
C16 C17 C19 120.1(9) . .
C20 C18 C16 120.0(9) . .
C21 C19 C17 117.2(9) . .
C21 C20 C18 119.3(9) . .
C20 C21 C19 123.2(8) . .
C20 C21 O8 122.6(11) . .
C19 C21 O8 114.1(11) . .
O8 C22 C23 114.3(7) . .
O8 C22 C24 124.8(7) . .
C23 C22 C24 120.7(7) . .
C25 C23 C22 118.4(7) . .
C26 C24 C22 119.4(7) . .
C23 C25 C27 121.3(7) . .
C27 C26 C24 120.6(7) . .
C26 C27 C25 119.3(7) . .
C26 C27 C28 122.8(7) . .
C25 C27 C28 117.7(6) . .
O10 C28 O9 119.7(7) . .
O10 C28 C27 119.1(6) . .
O9 C28 C27 121.1(7) . .
O10 C28 Dy1 54.0(4) . 4_565
O9 C28 Dy1 65.9(4) . 4_565
C27 C28 Dy1 172.3(5) . 4_565
O12 C29 O11 121.7(6) . .
O12 C29 C30 119.5(7) . .
O11 C29 C30 118.7(7) . .
C32 C30 C31 118.4(7) . .
C32 C30 C29 122.0(7) . .
C31 C30 C29 119.6(7) . .
C30 C31 C33 121.3(7) . .
C30 C32 C34 121.4(8) . .
C35 C33 C31 119.1(8) . .
C35 C34 C32 119.8(8) . .
C34 C35 O13 125.0(8) . .
C34 C35 C33 119.9(7) . .
O13 C35 C33 114.8(8) . .
C38 C36 O13 124.7(8) . .
C38 C36 C37 121.3(9) . .
O13 C36 C37 114.0(9) . .
C39 C37 C36 118.6(10) . .
C36 C38 C40 118.5(8) . .
C41 C39 C37 121.7(9) . .
C41 C40 C38 121.8(8) . .
C40 C41 C39 118.1(8) . .
C40 C41 C42 121.8(8) . .
C39 C41 C42 120.0(8) . .
O14 C42 O15 122.9(8) . .
O14 C42 C41 118.2(8) . .
O15 C42 C41 118.9(8) . .
O16 C43 O17 124.3(7) . .
O16 C43 C44 117.8(6) . .
O17 C43 C44 117.9(6) . .
C46 C44 C45 118.2(6) . .
C46 C44 C43 121.6(6) . .
C45 C44 C43 120.2(6) . .
C47 C45 C44 121.1(6) . .
C48 C46 C44 121.0(7) . .
C45 C47 C49 120.1(7) . .
C46 C48 C49 120.7(7) . .
O18 C49 C48 126.2(7) . .
O18 C49 C47 114.8(7) . .
C48 C49 C47 118.7(7) . .
C51 C50 C52 121.5(7) . .
C51 C50 O18 115.2(7) . .
C52 C50 O18 122.9(7) . .
C50 C51 C53 119.3(7) . .
C50 C52 C54 119.2(7) . .
C51 C53 C55 120.9(7) . .
C52 C54 C55 120.9(8) . .
C53 C55 C54 118.0(7) . .
C53 C55 C56 119.7(6) . .
C54 C55 C56 122.2(7) . .
O20 C56 O19 122.0(6) . .
O20 C56 C55 118.2(6) . .
O19 C56 C55 119.7(6) . .
O20 C56 Dy2 58.5(3) . 2_656
O19 C56 Dy2 63.7(3) . 2_656
C55 C56 Dy2 172.3(5) . 2_656
O22 C57 O21 123.9(7) . .
O22 C57 C58 119.6(6) . .
O21 C57 C58 116.5(7) . .
C59 C58 C60 119.5(7) . .
C59 C58 C57 119.4(6) . .
C60 C58 C57 121.0(6) . .
C61 C59 C58 119.5(7) . .
C62 C60 C58 121.0(7) . .
C59 C61 C63 120.9(7) . .
C60 C62 C63 118.9(7) . .
O23 C63 C61 115.9(7) . .
O23 C63 C62 123.8(6) . .
C61 C63 C62 120.1(7) . .
C66 C64 C65 122.3(8) . .
C66 C64 O23 118.7(9) . .
C65 C64 O23 118.9(9) . .
C64 C65 C67 118.0(9) . .
C64 C66 C68 118.7(9) . .
C69 C67 C65 121.3(8) . .
C69 C68 C66 121.7(9) . .
C67 C69 C68 117.8(7) . .
C67 C69 C70 121.0(7) . .
C68 C69 C70 121.1(7) . .
O25 C70 O24 120.6(6) . .
O25 C70 C69 119.5(6) . .
O24 C70 C69 119.7(6) . .
O25 C70 Dy2 58.9(3) . 2_646
O24 C70 Dy2 62.0(3) . 2_646
C69 C70 Dy2 170.4(5) . 2_646
O26 C71 O27 126.2(7) . .
O26 C71 C72 116.5(7) . .
O27 C71 C72 117.3(7) . .
C74 C72 C73 118.9(8) . .
C74 C72 C71 121.2(8) . .
C73 C72 C71 119.8(7) . .
C76 C73 C72 118.9(9) . .
C72 C74 C75 119.4(11) . .
C77 C75 C74 121.1(10) . .
C77 C76 C73 120.1(11) . .
C75 C77 C76 121.4(10) . .
C75 C77 O28 117.0(12) . .
C76 C77 O28 121.6(13) . .
C80 C78 C79 121.0(8) . .
C80 C78 O28 116.6(8) . .
C79 C78 O28 122.3(8) . .
C78 C79 C82 118.6(8) . .
C78 C80 C81 119.4(9) . .
C80 C81 C83 120.5(8) . .
C83 C82 C79 121.0(8) . .
C82 C83 C81 119.2(8) . .
C82 C83 C84 121.0(7) . .
C81 C83 C84 119.8(7) . .
O30 C84 O29 123.5(7) . .
O30 C84 C83 120.2(6) . .
O29 C84 C83 116.2(7) . .
O31 C85 N1 131.7(13) . .
O29 Dy1 O15 82.0(2) 3_657 3_556
O29 Dy1 O5 82.32(18) 3_657 2_556
O15 Dy1 O5 118.1(2) 3_556 2_556
O29 Dy1 O10 80.07(18) 3_657 4_666
O15 Dy1 O10 148.6(2) 3_556 4_666
O5 Dy1 O10 84.74(18) 2_556 4_666
O29 Dy1 O6 148.11(17) 3_657 .
O15 Dy1 O6 87.42(19) 3_556 .
O5 Dy1 O6 76.34(16) 2_556 .
O10 Dy1 O6 120.56(16) 4_666 .
O29 Dy1 O1 87.40(18) 3_657 .
O15 Dy1 O1 76.8(2) 3_556 .
O5 Dy1 O1 160.22(18) 2_556 .
O10 Dy1 O1 76.83(18) 4_666 .
O6 Dy1 O1 119.35(16) . .
O29 Dy1 O2 137.60(17) 3_657 .
O15 Dy1 O2 78.35(17) 3_556 .
O5 Dy1 O2 140.01(15) 2_556 .
O10 Dy1 O2 98.18(17) 4_666 .
O6 Dy1 O2 67.88(15) . .
O1 Dy1 O2 51.71(15) . .
O29 Dy1 O9 131.17(17) 3_657 4_666
O15 Dy1 O9 144.62(17) 3_556 4_666
O5 Dy1 O9 83.23(15) 2_556 4_666
O10 Dy1 O9 52.29(15) 4_666 4_666
O6 Dy1 O9 69.65(15) . 4_666
O1 Dy1 O9 91.01(16) . 4_666
O2 Dy1 O9 68.31(14) . 4_666
O29 Dy1 C28 105.1(2) 3_657 4_666
O15 Dy1 C28 159.6(2) 3_556 4_666
O5 Dy1 C28 82.11(19) 2_556 4_666
O10 Dy1 C28 25.81(18) 4_666 4_666
O6 Dy1 C28 95.23(19) . 4_666
O1 Dy1 C28 84.33(19) . 4_666
O2 Dy1 C28 83.91(18) . 4_666
O9 Dy1 C28 26.53(16) 4_666 4_666
O11 Dy2 O2 82.44(17) . .
O11 Dy2 O9 144.61(17) . 4_666
O2 Dy2 O9 75.60(16) . 4_666
O11 Dy2 O7 81.76(18) . .
O2 Dy2 O7 118.37(16) . .
O9 Dy2 O7 84.67(17) 4_666 .
O11 Dy2 O20 123.86(17) . 2_646
O2 Dy2 O20 83.52(17) . 2_646
O9 Dy2 O20 81.15(16) 4_666 2_646
O7 Dy2 O20 149.90(17) . 2_646
O11 Dy2 O25 124.32(16) . 2_656
O2 Dy2 O25 152.67(16) . 2_656
O9 Dy2 O25 82.80(16) 4_666 2_656
O7 Dy2 O25 75.27(17) . 2_656
O20 Dy2 O25 76.70(17) 2_646 2_656
O11 Dy2 O24 72.74(15) . 2_656
O2 Dy2 O24 149.80(15) . 2_656
O9 Dy2 O24 134.33(15) 4_666 2_656
O7 Dy2 O24 75.39(16) . 2_656
O20 Dy2 O24 96.04(16) 2_646 2_656
O25 Dy2 O24 52.70(15) 2_656 2_656
O11 Dy2 O19 71.51(16) . 2_646
O2 Dy2 O19 85.36(15) . 2_646
O9 Dy2 O19 132.46(15) 4_666 2_646
O7 Dy2 O19 141.67(16) . 2_646
O20 Dy2 O19 53.33(15) 2_646 2_646
O25 Dy2 O19 97.42(16) 2_656 2_646
O24 Dy2 O19 70.80(14) 2_656 2_646
O11 Dy2 O6 75.97(16) . .
O2 Dy2 O6 66.64(15) . .
O9 Dy2 O6 69.97(15) 4_666 .
O7 Dy2 O6 51.75(15) . .
O20 Dy2 O6 142.39(16) 2_646 .
O25 Dy2 O6 121.11(16) 2_656 .
O24 Dy2 O6 121.31(14) 2_656 .
O19 Dy2 O6 139.40(14) 2_646 .
O11 Dy2 C56 97.99(19) . 2_646
O2 Dy2 C56 82.43(18) . 2_646
O9 Dy2 C56 106.09(18) 4_666 2_646
O7 Dy2 C56 158.77(18) . 2_646
O20 Dy2 C56 26.16(17) 2_646 2_646
O25 Dy2 C56 87.77(18) 2_656 2_646
O24 Dy2 C56 84.24(18) 2_656 2_646
O19 Dy2 C56 27.23(16) 2_646 2_646
O6 Dy2 C56 148.94(17) . 2_646
O11 Dy2 C70 98.53(18) . 2_656
O2 Dy2 C70 169.62(17) . 2_656
O9 Dy2 C70 108.04(18) 4_666 2_656
O7 Dy2 C70 71.93(18) . 2_656
O20 Dy2 C70 87.42(18) 2_646 2_656
O25 Dy2 C70 26.10(16) 2_656 2_656
O24 Dy2 C70 26.70(16) 2_656 2_656
O19 Dy2 C70 85.17(17) 2_646 2_656
O6 Dy2 C70 123.68(17) . 2_656
C56 Dy2 C70 87.21(19) 2_646 2_656
O21 Dy3 O16 92.8(2) . .
O21 Dy3 O27 83.82(19) . .
O16 Dy3 O27 80.16(17) . .
O21 Dy3 O24 153.9(2) . 2_656
O16 Dy3 O24 96.91(16) . 2_656
O27 Dy3 O24 74.13(16) . 2_656
O21 Dy3 O12 80.77(18) . .
O16 Dy3 O12 131.04(18) . .
O27 Dy3 O12 145.53(17) . .
O24 Dy3 O12 109.92(16) 2_656 .
O21 Dy3 O31 130.7(2) . .
O16 Dy3 O31 74.02(17) . .
O27 Dy3 O31 136.81(19) . .
O24 Dy3 O31 75.32(18) 2_656 .
O12 Dy3 O31 74.35(18) . .
O21 Dy3 O19 87.27(19) . 2_646
O16 Dy3 O19 152.88(17) . 2_646
O27 Dy3 O19 72.88(16) . 2_646
O24 Dy3 O19 73.21(15) 2_656 2_646
O12 Dy3 O19 75.74(16) . 2_646
O31 Dy3 O19 125.11(16) . 2_646
O21 Dy3 O32 63.1(3) . .
O16 Dy3 O32 67.7(3) . .
O27 Dy3 O32 131.2(3) . .
O24 Dy3 O32 142.8(3) 2_656 .
O12 Dy3 O32 66.3(3) . .
O31 Dy3 O32 68.0(3) . .
O19 Dy3 O32 134.4(3) 2_646 .
O26 Dy4 O4 87.1(2) . 2_656
O26 Dy4 O22 84.0(2) . .
O4 Dy4 O22 166.7(2) 2_656 .
O26 Dy4 O17 78.5(2) . .
O4 Dy4 O17 79.40(18) 2_656 .
O22 Dy4 O17 108.27(18) . .
O26 Dy4 O14 153.2(2) . 3_656
O4 Dy4 O14 83.63(19) 2_656 3_656
O22 Dy4 O14 100.12(18) . 3_656
O17 Dy4 O14 123.9(2) . 3_656
O26 Dy4 O30 76.98(18) . 3_757
O4 Dy4 O30 89.43(18) 2_656 3_757
O22 Dy4 O30 79.00(18) . 3_757
O17 Dy4 O30 153.55(19) . 3_757
O14 Dy4 O30 77.88(19) 3_656 3_757
O26 Dy4 O33 138.5(2) . .
O4 Dy4 O33 112.0(2) 2_656 .
O22 Dy4 O33 81.1(2) . .
O17 Dy4 O33 70.0(2) . .
O14 Dy4 O33 68.0(2) 3_656 .
O30 Dy4 O33 136.3(2) 3_757 .
C85 N1 C87 131.7(15) . .
C85 N1 C86 117.4(13) . .
C87 N1 C86 109.4(14) . .
C1 O1 Dy1 93.7(4) . .
C1 O2 Dy2 148.9(4) . .
C1 O2 Dy1 92.5(4) . .
Dy2 O2 Dy1 99.21(16) . .
C8 O3 C7 119.6(6) . .
C14 O4 Dy4 168.5(5) . 2_646
C14 O5 Dy1 132.9(5) . 2_546
C15 O6 Dy1 142.3(4) . .
C15 O6 Dy2 89.5(4) . .
Dy1 O6 Dy2 96.91(15) . .
C15 O7 Dy2 99.8(4) . .
C22 O8 C21 120.8(7) . .
C28 O9 Dy2 155.3(4) . 4_565
C28 O9 Dy1 87.5(4) . 4_565
Dy2 O9 Dy1 96.17(16) 4_565 4_565
C28 O10 Dy1 100.2(4) . 4_565
C29 O11 Dy2 145.6(5) . .
C29 O12 Dy3 108.6(4) . .
C35 O13 C36 121.3(7) . .
C42 O14 Dy4 134.7(5) . 3_656
C42 O15 Dy1 131.3(5) . 3_556
C43 O16 Dy3 166.3(5) . .
C43 O17 Dy4 134.8(5) . .
C49 O18 C50 120.7(6) . .
C56 O19 Dy3 142.6(4) . 2_656
C56 O19 Dy2 89.0(4) . 2_656
Dy3 O19 Dy2 100.10(15) 2_656 2_656
C56 O20 Dy2 95.4(4) . 2_656
C57 O21 Dy3 156.4(5) . .
C57 O22 Dy4 142.4(5) . .
C63 O23 C64 122.2(6) . .
C70 O24 Dy3 145.2(4) . 2_646
C70 O24 Dy2 91.3(4) . 2_646
Dy3 O24 Dy2 102.24(15) 2_646 2_646
C70 O25 Dy2 95.0(4) . 2_646
C71 O26 Dy4 165.1(5) . .
C71 O27 Dy3 138.9(5) . .
C77 O28 C78 120.6(7) . .
C84 O29 Dy1 151.6(5) . 3_657
C84 O30 Dy4 132.5(5) . 3_757
C85 O31 Dy3 139.0(7) . .

loop_
_geom_bond_atom_site_label_1
_geom_bond_atom_site_label_2
_geom_bond_distance
_geom_bond_site_symmetry_2
C1 O1 1.246(8) .
C1 O2 1.283(8) .
C1 C2 1.499(10) .
C2 C4 1.347(10) .
C2 C3 1.395(10) .
C3 C5 1.370(10) .
C4 C6 1.379(10) .
C5 C7 1.369(10) .
C6 C7 1.356(10) .
C7 O3 1.401(8) .
C8 C10 1.369(10) .
C8 C9 1.367(11) .
C8 O3 1.387(8) .
C9 C11 1.363(10) .
C10 C12 1.372(10) .
C11 C13 1.369(9) .
C12 C13 1.357(9) .
C13 C14 1.501(9) .
C14 O4 1.244(8) .
C14 O5 1.268(8) .
C15 O7 1.249(8) .
C15 O6 1.285(8) .
C15 C16 1.484(9) .
C16 C17 1.385(11) .
C16 C18 1.385(10) .
C17 C19 1.402(11) .
C18 C20 1.376(10) .
C19 C21 1.388(14) .
C20 C21 1.351(14) .
C21 O8 1.393(10) .
C22 O8 1.359(9) .
C22 C23 1.383(10) .
C22 C24 1.388(11) .
C23 C25 1.362(10) .
C24 C26 1.379(10) .
C25 C27 1.403(10) .
C26 C27 1.353(10) .
C27 C28 1.487(10) .
C28 O10 1.264(8) .
C28 O9 1.277(8) .
C28 Dy1 2.857(8) 4_565
C29 O12 1.261(8) .
C29 O11 1.266(8) .
C29 C30 1.493(9) .
C30 C32 1.370(10) .
C30 C31 1.375(10) .
C31 C33 1.397(10) .
C32 C34 1.389(10) .
C33 C35 1.383(11) .
C34 C35 1.372(11) .
C35 O13 1.375(9) .
C36 C38 1.348(12) .
C36 O13 1.383(10) .
C36 C37 1.390(12) .
C37 C39 1.381(12) .
C38 C40 1.412(11) .
C39 C41 1.377(12) .
C40 C41 1.360(10) .
C41 C42 1.471(10) .
C42 O14 1.250(10) .
C42 O15 1.253(9) .
C43 O16 1.254(8) .
C43 O17 1.257(8) .
C43 C44 1.495(9) .
C44 C46 1.378(9) .
C44 C45 1.396(9) .
C45 C47 1.373(9) .
C46 C48 1.376(10) .
C47 C49 1.395(9) .
C48 C49 1.386(10) .
C49 O18 1.368(8) .
C50 C51 1.366(10) .
C50 C52 1.363(10) .
C50 O18 1.384(8) .
C51 C53 1.385(10) .
C52 C54 1.384(10) .
C53 C55 1.386(9) .
C54 C55 1.394(10) .
C55 C56 1.496(9) .
C56 O20 1.239(7) .
C56 O19 1.280(8) .
C56 Dy2 2.796(7) 2_656
C57 O22 1.254(8) .
C57 O21 1.261(8) .
C57 C58 1.481(10) .
C58 C59 1.382(9) .
C58 C60 1.391(9) .
C59 C61 1.371(9) .
C60 C62 1.369(10) .
C61 C63 1.373(9) .
C62 C63 1.395(10) .
C63 O23 1.372(8) .
C64 C66 1.343(12) .
C64 C65 1.346(12) .
C64 O23 1.402(9) .
C65 C67 1.406(11) .
C66 C68 1.382(11) .
C67 C69 1.359(10) .
C68 C69 1.367(10) .
C69 C70 1.483(9) .
C70 O25 1.248(7) .
C70 O24 1.270(7) .
C70 Dy2 2.827(7) 2_646
C71 O26 1.232(9) .
C71 O27 1.239(8) .
C71 C72 1.507(10) .
C72 C74 1.361(11) .
C72 C73 1.420(11) .
C73 C76 1.414(11) .
C74 C75 1.431(14) .
C75 C77 1.315(15) .
C76 C77 1.354(14) .
C77 O28 1.368(11) .
C78 C80 1.364(12) .
C78 C79 1.374(12) .
C78 O28 1.410(10) .
C79 C82 1.373(11) .
C80 C81 1.369(12) .
C81 C83 1.372(10) .
C82 C83 1.370(10) .
C83 C84 1.489(10) .
C84 O30 1.247(8) .
C84 O29 1.254(8) .
C85 O31 1.183(11) .
C85 N1 1.220(12) .
C86 N1 1.453(18) .
C87 N1 1.36(2) .
Dy1 O29 2.208(5) 3_657
Dy1 O15 2.284(5) 3_556
Dy1 O5 2.313(5) 2_556
Dy1 O10 2.348(5) 4_666
Dy1 O6 2.347(5) .
Dy1 O1 2.506(5) .
Dy1 O2 2.512(4) .
Dy1 O9 2.611(4) 4_666
Dy1 C28 2.857(8) 4_666
Dy2 O11 2.280(5) .
Dy2 O2 2.341(4) .
Dy2 O9 2.353(4) 4_666
Dy2 O7 2.390(5) .
Dy2 O20 2.394(5) 2_646
Dy2 O25 2.430(5) 2_656
Dy2 O24 2.497(4) 2_656
Dy2 O19 2.508(4) 2_646
Dy2 O6 2.589(5) .
Dy2 C56 2.796(7) 2_646
Dy2 C70 2.827(7) 2_656
Dy3 O21 2.237(5) .
Dy3 O16 2.275(5) .
Dy3 O27 2.335(5) .
Dy3 O24 2.398(4) 2_656
Dy3 O12 2.408(5) .
Dy3 O31 2.412(5) .
Dy3 O19 2.463(4) 2_646
Dy3 O32 2.623(12) .
Dy4 O26 2.259(6) .
Dy4 O4 2.261(5) 2_656
Dy4 O22 2.266(5) .
Dy4 O17 2.309(5) .
Dy4 O14 2.331(5) 3_656
Dy4 O30 2.378(5) 3_757
Dy4 O33 2.430(8) .
O4 Dy4 2.261(5) 2_646
O5 Dy1 2.312(5) 2_546
O9 Dy2 2.353(4) 4_565
O9 Dy1 2.611(4) 4_565
O10 Dy1 2.348(5) 4_565
O14 Dy4 2.331(5) 3_656
O15 Dy1 2.284(5) 3_556
O19 Dy3 2.463(4) 2_656
O19 Dy2 2.508(4) 2_656
O20 Dy2 2.394(5) 2_656
O24 Dy3 2.398(4) 2_646
O24 Dy2 2.497(4) 2_646
O25 Dy2 2.430(5) 2_646
O29 Dy1 2.208(5) 3_657
O30 Dy4 2.378(5) 3_757

loop_
_platon_squeeze_void_nr
_platon_squeeze_void_average_x
_platon_squeeze_void_average_y
_platon_squeeze_void_average_z
_platon_squeeze_void_volume
_platon_squeeze_void_count_electrons
_platon_squeeze_void_content
1 0.000 0.000 0.000 35 2 ' '
2 -0.500 0.000 0.276 1270 294 ' '
3 0.000 0.500 0.939 1270 294 ' '
4 0.500 0.500 0.500 35 2 ' '
